data_1552423
loop_
_publ_author_name
'Hu, Yuxuan'
'Zhang, Jing'
'Wang, Xiaoyan'
'Lu, Zhengyu'
'Zhang, Fangfang'
'Yang, Xiaofei'
'Ma, Zhihua'
'Yin, Jun'
'Xia, Haiping'
'Liu, Shenghua'

_publ_section_title
;
 One-pot syntheses of irida-polycyclic aromatic hydrocarbons
;
_journal_name_full 'Chemical Science'
_journal_paper_doi 10.1039/C9SC03914G
_journal_year 2019
_chemical_formula_moiety 'C31 H39 Ir O3 P, F6 P'
_chemical_formula_sum 'C31 H39 F6 Ir O3 P2'
_chemical_formula_weight 827.76
_space_group_crystal_system triclinic
_space_group_IT_number 2
_space_group_name_Hall '-P 1'
_space_group_name_H-M_alt 'P -1'
_symmetry_space_group_name_Hall '-P 1'
_symmetry_space_group_name_H-M 'P -1'
_atom_sites_solution_hydrogens geom
_atom_sites_solution_primary dual
_audit_creation_date 2019-03-20
_audit_creation_method
;
Olex2 1.2-beta
(compiled 2018.05.29 svn.r3508 for OlexSys, GUI svn.r5506)
;
_audit_update_record
;
2019-07-14 deposited with the CCDC.    2019-10-14 downloaded from the CCDC.
;
_cell_angle_alpha 83.036(5)
_cell_angle_beta 83.576(5)
_cell_angle_gamma 89.718(5)
_cell_formula_units_Z 2
_cell_length_a 8.813(3)
_cell_length_b 11.485(3)
_cell_length_c 16.101(5)
_cell_measurement_reflns_used 3475
_cell_measurement_temperature 250
_cell_measurement_theta_max 22.702
_cell_measurement_theta_min 2.322
_cell_volume 1607.5(9)
_computing_cell_refinement 'SAINT v7.68A (Bruker, 2009)'
_computing_data_reduction 'SAINT v7.68A (Bruker, 2009)'
_computing_molecular_graphics 'Olex2 (Dolomanov et al., 2009)'
_computing_publication_material 'Olex2 (Dolomanov et al., 2009)'
_computing_structure_refinement 'ShelXL (Sheldrick, 2015)'
_computing_structure_solution 'ShelXT (Sheldrick, 2015)'
_diffrn_ambient_temperature 250
_diffrn_measured_fraction_theta_full 0.973
_diffrn_measured_fraction_theta_max 0.965
_diffrn_measurement_device_type 'Bruker APEX-II CCD'
_diffrn_measurement_method '\f and \w scans'
_diffrn_radiation_monochromator graphite
_diffrn_radiation_type MoK\a
_diffrn_radiation_wavelength 0.71073
_diffrn_reflns_av_R_equivalents 0.0636
_diffrn_reflns_av_unetI/netI 0.1061
_diffrn_reflns_Laue_measured_fraction_full 0.973
_diffrn_reflns_Laue_measured_fraction_max 0.965
_diffrn_reflns_limit_h_max 11
_diffrn_reflns_limit_h_min -11
_diffrn_reflns_limit_k_max 14
_diffrn_reflns_limit_k_min -13
_diffrn_reflns_limit_l_max 20
_diffrn_reflns_limit_l_min -20
_diffrn_reflns_number 12584
_diffrn_reflns_point_group_measured_fraction_full 0.973
_diffrn_reflns_point_group_measured_fraction_max 0.965
_diffrn_reflns_theta_full 25.242
_diffrn_reflns_theta_max 26.728
_diffrn_reflns_theta_min 1.282
_diffrn_standards_number 0
_exptl_absorpt_coefficient_mu 4.319
_exptl_absorpt_correction_T_max 0.7454
_exptl_absorpt_correction_T_min 0.4281
_exptl_absorpt_correction_type multi-scan
_exptl_absorpt_process_details
'SADABS-2008/1 (Bruker,2008) was used for absorption correction. wR2(int) was 0.1357 before and 0.0693 after correction. The Ratio of minimum to maximum transmission is 0.5743. The \l/2 correction factor is 0.0015.'
_exptl_crystal_colour 'blackish green'
_exptl_crystal_colour_modifier blackish
_exptl_crystal_colour_primary green
_exptl_crystal_density_diffrn 1.710
_exptl_crystal_description plate
_exptl_crystal_F_000 820
_exptl_crystal_size_max 0.4
_exptl_crystal_size_mid 0.2
_exptl_crystal_size_min 0.04
_refine_diff_density_max 2.822
_refine_diff_density_min -1.020
_refine_diff_density_rms 0.168
_refine_ls_extinction_method none
_refine_ls_goodness_of_fit_ref 0.989
_refine_ls_hydrogen_treatment constr
_refine_ls_matrix_type full
_refine_ls_number_parameters 399
_refine_ls_number_reflns 6580
_refine_ls_number_restraints 54
_refine_ls_restrained_S_all 1.006
_refine_ls_R_factor_all 0.0793
_refine_ls_R_factor_gt 0.0578
_refine_ls_shift/su_max 0.001
_refine_ls_shift/su_mean 0.000
_refine_ls_structure_factor_coef Fsqd
_refine_ls_weighting_details 'w=1/[\s^2^(Fo^2^)+(0.0725P)^2^] where P=(Fo^2^+2Fc^2^)/3'
_refine_ls_weighting_scheme calc
_refine_ls_wR_factor_gt 0.1407
_refine_ls_wR_factor_ref 0.1541
_reflns_Friedel_coverage 0.000
_reflns_number_gt 4974
_reflns_number_total 6580
_reflns_threshold_expression 'I > 2\s(I)'
_cod_data_source_file c9sc03914g2.cif
_cod_data_source_block Complex_2
_cod_original_cell_volume 1607.3(8)
_cod_database_code 1552423
_shelx_shelxl_version_number 2016/6
_shelx_space_group_comment
;
The symmetry employed for this shelxl refinement is uniquely defined
by the following loop, which should always be used as a source of
symmetry information in preference to the above space-group names.
They are only intended as comments.
;
_shelx_estimated_absorpt_t_max 0.846
_shelx_estimated_absorpt_t_min 0.277
_olex2_refinement_description
;
1. Fixed Uiso
 At 1.2 times of:
  All C(H) groups
 At 1.5 times of:
  All C(H,H,H) groups
2. Uiso/Uaniso restraints and constraints
Uanis(C28) \\sim Ueq, Uanis(C30) \\sim Ueq, Uanis(C24) \\sim Ueq, Uanis(C25)
\\sim Ueq, Uanis(C27) \\sim Ueq, Uanis(F4) \\sim Ueq, Uanis(F5) \\sim Ueq,
Uanis(F1) \\sim Ueq: with sigma of 0.005 and sigma for terminal atoms of 0.01
Uanis(C19) \\sim Ueq: with sigma of 0.01 and sigma for terminal atoms of 0.002
3.a Aromatic/amide H refined with riding coordinates:
 C14(H14), C8(H8), C7(H7), C2(H2), C12(H12), C11(H11)
3.b Idealised Me refined as rotating group:
 C17(H17A,H17B,H17C), C18(H18A,H18B,H18C), C31(H31A,H31B,H31C), C29(H29A,H29B,
 H29C), C26(H26A,H26B,H26C), C16(H16A,H16B,H16C), C28(H28A,H28B,H28C), C24(H24A,
 H24B,H24C), C27(H27A,H27B,H27C), C30(H30A,H30B,H30C), C25(H25A,H25B,H25C)
;
_olex2_submission_special_instructions 'No special instructions were received'

loop_
_space_group_symop_operation_xyz
'x, y, z'
'-x, -y, -z'

loop_
_atom_site_label
_atom_site_type_symbol
_atom_site_fract_x
_atom_site_fract_y
_atom_site_fract_z
_atom_site_U_iso_or_equiv
_atom_site_adp_type
_atom_site_occupancy
_atom_site_site_symmetry_order
_atom_site_calc_flag
_atom_site_refinement_flags_posn
_atom_site_refinement_flags_adp
Ir1 Ir 0.18133(4) 0.81392(3) 0.78332(2) 0.04392(14) Uani 1 1 d . .
P1 P 0.3006(3) 0.9712(2) 0.82220(15) 0.0501(5) Uani 1 1 d . .
P2 P 0.6868(4) 0.3136(3) 0.8235(2) 0.0761(9) Uani 1 1 d . .
O3 O 0.8032(8) 0.4624(6) 0.4790(4) 0.0632(17) Uani 1 1 d . .
O2 O 0.0958(7) 1.0343(6) 0.6576(4) 0.0583(16) Uani 1 1 d . .
O1 O 0.4120(9) 0.7073(7) 0.8696(4) 0.073(2) Uani 1 1 d . .
C5 C 0.2553(9) 0.8698(7) 0.6596(4) 0.0383(17) Uani 1 1 d . .
C9 C 0.3952(9) 0.8254(7) 0.5273(5) 0.0422(18) Uani 1 1 d . .
F6 F 0.7053(12) 0.4367(7) 0.7706(6) 0.129(3) Uani 1 1 d . .
C4 C 0.3562(9) 0.8039(7) 0.6148(5) 0.0384(17) Uani 1 1 d . .
C3 C 0.4507(9) 0.7069(7) 0.6452(5) 0.0418(18) Uani 1 1 d . .
C15 C 0.5384(9) 0.6672(7) 0.5734(5) 0.0405(17) Uani 1 1 d . .
C14 C 0.6374(9) 0.5738(7) 0.5694(5) 0.0444(19) Uani 1 1 d . .
H14 H 0.657041 0.525770 0.618560 0.053 Uiso 1 1 calc R .
C6 C 0.1955(9) 0.9662(8) 0.6129(6) 0.0462(19) Uani 1 1 d . .
C13 C 0.7064(10) 0.5528(8) 0.4919(5) 0.047(2) Uani 1 1 d . .
C10 C 0.5059(9) 0.7370(7) 0.5025(5) 0.0416(18) Uani 1 1 d . .
C1 C 0.3740(11) 0.7241(8) 0.7923(5) 0.051(2) Uani 1 1 d . .
C8 C 0.3315(11) 0.9221(8) 0.4840(6) 0.053(2) Uani 1 1 d . .
H8 H 0.355107 0.938880 0.425400 0.064 Uiso 1 1 calc R .
C7 C 0.2364(11) 0.9912(8) 0.5262(6) 0.054(2) Uani 1 1 d . .
H7 H 0.196313 1.058016 0.496816 0.065 Uiso 1 1 calc R .
C2 C 0.4610(11) 0.6715(7) 0.7287(5) 0.050(2) Uani 1 1 d . .
H2 H 0.527894 0.610472 0.743775 0.060 Uiso 1 1 calc R .
C17 C 0.0291(12) 1.1325(9) 0.6156(7) 0.066(3) Uani 1 1 d . .
H17A H -0.017166 1.109415 0.568135 0.099 Uiso 1 1 calc GR .
H17B H 0.106886 1.191846 0.595703 0.099 Uiso 1 1 calc GR .
H17C H -0.048654 1.163961 0.654129 0.099 Uiso 1 1 calc GR .
C12 C 0.6669(12) 0.6222(8) 0.4186(6) 0.057(2) Uani 1 1 d . .
H12 H 0.707132 0.604011 0.365163 0.068 Uiso 1 1 calc R .
C11 C 0.5739(11) 0.7122(8) 0.4248(5) 0.052(2) Uani 1 1 d . .
H11 H 0.553522 0.760167 0.375734 0.062 Uiso 1 1 calc R .
C18 C 0.8446(13) 0.3895(10) 0.5493(7) 0.073(3) Uani 1 1 d . .
H18A H 0.910085 0.327490 0.530556 0.109 Uiso 1 1 calc GR .
H18B H 0.753467 0.355379 0.582488 0.109 Uiso 1 1 calc GR .
H18C H 0.898929 0.435466 0.583455 0.109 Uiso 1 1 calc GR .
F3 F 0.6937(15) 0.3746(9) 0.9041(6) 0.158(4) Uani 1 1 d . .
C31 C 0.4759(13) 1.0073(11) 0.7570(7) 0.078(3) Uani 1 1 d . .
H31A H 0.546670 0.942873 0.764119 0.117 Uiso 1 1 calc GR .
H31B H 0.519852 1.077472 0.773066 0.117 Uiso 1 1 calc GR .
H31C H 0.456351 1.021308 0.698574 0.117 Uiso 1 1 calc GR .
F1 F 0.6809(14) 0.2510(9) 0.7441(6) 0.138(3) Uani 1 1 d . U
C20 C 0.0480(14) 0.6610(9) 0.8547(7) 0.075(3) Uani 1 1 d . .
F2 F 0.8591(15) 0.2963(14) 0.8181(10) 0.203(6) Uani 1 1 d . .
C21 C 0.0014(13) 0.7598(10) 0.8916(6) 0.070(3) Uani 1 1 d . .
C22 C -0.0691(11) 0.8382(12) 0.8290(8) 0.075(3) Uani 1 1 d . .
C19 C 0.0114(15) 0.6786(12) 0.7698(8) 0.080(3) Uani 1 1 d . U
C29 C 0.3552(19) 0.9531(13) 0.9279(8) 0.099(4) Uani 1 1 d . .
H29A H 0.281185 0.991359 0.964597 0.149 Uiso 1 1 calc GR .
H29B H 0.455267 0.987936 0.927703 0.149 Uiso 1 1 calc GR .
H29C H 0.358337 0.870139 0.948266 0.149 Uiso 1 1 calc GR .
C26 C -0.0056(16) 0.7750(16) 0.9835(7) 0.103(5) Uani 1 1 d . .
H26A H 0.072656 0.727683 1.008740 0.154 Uiso 1 1 calc GR .
H26B H -0.105272 0.750074 1.011782 0.154 Uiso 1 1 calc GR .
H26C H 0.011170 0.856840 0.989346 0.154 Uiso 1 1 calc GR .
C23 C -0.0612(14) 0.7844(13) 0.7544(7) 0.084(4) Uani 1 1 d . .
C16 C 0.5398(17) 0.6358(14) 0.8922(7) 0.104(5) Uani 1 1 d . .
H16A H 0.629601 0.659475 0.853324 0.156 Uiso 1 1 calc GR .
H16B H 0.516436 0.554025 0.889279 0.156 Uiso 1 1 calc GR .
H16C H 0.559322 0.645815 0.948981 0.156 Uiso 1 1 calc GR .
F5 F 0.6589(16) 0.1937(9) 0.8752(8) 0.163(4) Uani 1 1 d . U
C28 C -0.1358(15) 0.8372(14) 0.6761(8) 0.099(4) Uani 1 1 d . U
H28A H -0.140911 0.921796 0.674843 0.149 Uiso 1 1 calc GR .
H28B H -0.238144 0.805235 0.678759 0.149 Uiso 1 1 calc GR .
H28C H -0.075279 0.817765 0.625666 0.149 Uiso 1 1 calc GR .
F4 F 0.5192(18) 0.3321(15) 0.8331(11) 0.211(6) Uani 1 1 d . U
C24 C 0.023(2) 0.5979(15) 0.7028(11) 0.118(5) Uani 1 1 d . U
H24A H 0.029418 0.643806 0.647793 0.177 Uiso 1 1 calc GR .
H24B H -0.066503 0.547304 0.710497 0.177 Uiso 1 1 calc GR .
H24C H 0.113843 0.550296 0.706685 0.177 Uiso 1 1 calc GR .
C27 C -0.1483(15) 0.9544(14) 0.8461(10) 0.102(4) Uani 1 1 d . U
H27A H -0.097484 0.989956 0.887253 0.154 Uiso 1 1 calc GR .
H27B H -0.254458 0.938809 0.867646 0.154 Uiso 1 1 calc GR .
H27C H -0.142885 1.007364 0.794125 0.154 Uiso 1 1 calc GR .
C30 C 0.2033(17) 1.1107(11) 0.8204(9) 0.094(4) Uani 1 1 d . U
H30A H 0.221697 1.153627 0.764482 0.141 Uiso 1 1 calc GR .
H30B H 0.241713 1.155948 0.860821 0.141 Uiso 1 1 calc GR .
H30C H 0.094536 1.097135 0.834981 0.141 Uiso 1 1 calc GR .
C25 C 0.116(2) 0.5488(14) 0.8956(11) 0.120(5) Uani 1 1 d . U
H25A H 0.162561 0.504266 0.852083 0.180 Uiso 1 1 calc GR .
H25B H 0.035578 0.502049 0.930110 0.180 Uiso 1 1 calc GR .
H25C H 0.192472 0.568610 0.930428 0.180 Uiso 1 1 calc GR .

loop_
_atom_site_aniso_label
_atom_site_aniso_U_11
_atom_site_aniso_U_22
_atom_site_aniso_U_33
_atom_site_aniso_U_23
_atom_site_aniso_U_13
_atom_site_aniso_U_12
Ir1 0.0473(2) 0.0498(2) 0.03520(19) -0.01479(13) 0.00356(13) -0.00068(14)
P1 0.0516(14) 0.0550(13) 0.0477(13) -0.0196(10) -0.0091(10) 0.0050(11)
P2 0.104(3) 0.0564(16) 0.070(2) -0.0037(13) -0.0238(16) 0.0010(16)
O3 0.073(5) 0.061(4) 0.057(4) -0.018(3) 0.000(3) 0.021(3)
O2 0.059(4) 0.061(4) 0.056(4) -0.011(3) -0.005(3) 0.025(3)
O1 0.105(6) 0.086(5) 0.026(3) -0.005(3) -0.001(3) 0.033(4)
C5 0.039(4) 0.049(4) 0.028(4) -0.007(3) -0.005(3) -0.009(3)
C9 0.047(5) 0.046(4) 0.033(4) -0.004(3) 0.001(3) -0.004(4)
F6 0.165(9) 0.078(5) 0.137(8) 0.015(5) -0.020(6) 0.000(5)
C4 0.044(5) 0.041(4) 0.032(4) -0.008(3) -0.008(3) 0.001(3)
C3 0.046(5) 0.036(4) 0.044(4) -0.011(3) 0.004(3) -0.008(3)
C15 0.046(5) 0.039(4) 0.036(4) -0.011(3) 0.002(3) -0.004(3)
C14 0.045(5) 0.046(5) 0.044(5) -0.013(3) -0.003(3) 0.007(4)
C6 0.032(4) 0.051(5) 0.059(5) -0.017(4) -0.010(4) 0.008(4)
C13 0.049(5) 0.048(5) 0.046(5) -0.018(4) -0.001(4) 0.003(4)
C10 0.038(4) 0.050(5) 0.036(4) -0.010(3) 0.003(3) -0.003(4)
C1 0.067(6) 0.050(5) 0.035(4) -0.014(3) 0.002(4) 0.010(4)
C8 0.063(6) 0.057(5) 0.039(5) -0.002(4) -0.006(4) 0.007(4)
C7 0.060(6) 0.052(5) 0.049(5) 0.001(4) -0.016(4) 0.011(4)
C2 0.066(6) 0.039(4) 0.045(5) -0.003(3) -0.011(4) 0.017(4)
C17 0.058(6) 0.067(6) 0.077(7) -0.021(5) -0.012(5) 0.025(5)
C12 0.068(6) 0.055(5) 0.047(5) -0.018(4) 0.014(4) 0.004(5)
C11 0.063(6) 0.059(5) 0.030(4) 0.000(4) 0.003(4) 0.004(4)
C18 0.068(7) 0.074(7) 0.077(8) -0.022(6) -0.007(5) 0.032(6)
F3 0.258(14) 0.110(7) 0.126(8) -0.058(6) -0.066(8) 0.040(8)
C31 0.067(7) 0.088(8) 0.081(8) -0.022(6) -0.005(6) -0.020(6)
F1 0.183(8) 0.133(6) 0.106(6) -0.032(5) -0.029(5) -0.019(6)
C20 0.084(8) 0.061(6) 0.072(7) -0.013(5) 0.034(6) -0.025(6)
F2 0.146(10) 0.228(15) 0.251(17) -0.063(12) -0.061(10) 0.086(10)
C21 0.076(7) 0.086(8) 0.042(5) -0.016(5) 0.021(5) -0.013(6)
C22 0.039(6) 0.111(9) 0.079(8) -0.029(7) -0.005(5) -0.003(6)
C19 0.080(6) 0.089(7) 0.072(6) -0.027(5) 0.010(5) -0.044(6)
C29 0.141(13) 0.110(10) 0.055(7) -0.016(7) -0.035(7) -0.018(9)
C26 0.095(10) 0.158(14) 0.049(7) -0.021(7) 0.027(6) -0.012(9)
C23 0.070(8) 0.126(11) 0.052(6) 0.003(6) -0.005(5) -0.050(8)
C16 0.131(12) 0.140(12) 0.046(6) -0.016(7) -0.030(7) 0.066(10)
F5 0.226(9) 0.111(6) 0.150(7) -0.009(6) -0.017(7) -0.004(6)
C28 0.087(7) 0.130(8) 0.081(7) 0.004(6) -0.029(6) -0.028(6)
F4 0.168(9) 0.220(10) 0.238(10) -0.016(8) -0.006(8) -0.008(8)
C24 0.127(9) 0.112(8) 0.117(8) -0.047(7) 0.012(7) -0.033(7)
C27 0.069(7) 0.113(8) 0.125(8) -0.025(7) 0.004(6) 0.014(6)
C30 0.100(7) 0.079(7) 0.114(8) -0.041(6) -0.033(6) 0.022(6)
C25 0.130(9) 0.096(8) 0.126(9) -0.008(7) 0.018(7) -0.009(7)

loop_
_atom_type_symbol
_atom_type_description
_atom_type_scat_dispersion_real
_atom_type_scat_dispersion_imag
_atom_type_scat_source
C C 0.0033 0.0016 'International Tables Vol C Tables 4.2.6.8 and 6.1.1.4'
H H 0.0000 0.0000 'International Tables Vol C Tables 4.2.6.8 and 6.1.1.4'
F F 0.0171 0.0103 'International Tables Vol C Tables 4.2.6.8 and 6.1.1.4'
Ir Ir -1.4442 7.9887 'International Tables Vol C Tables 4.2.6.8 and 6.1.1.4'
O O 0.0106 0.0060 'International Tables Vol C Tables 4.2.6.8 and 6.1.1.4'
P P 0.1023 0.0942 'International Tables Vol C Tables 4.2.6.8 and 6.1.1.4'

loop_
_geom_angle_atom_site_label_1
_geom_angle_atom_site_label_2
_geom_angle_atom_site_label_3
_geom_angle
C5 Ir1 P1 89.6(2)
C5 Ir1 C20 136.5(4)
C5 Ir1 C21 153.8(4)
C5 Ir1 C22 118.1(4)
C5 Ir1 C19 101.1(4)
C5 Ir1 C23 92.5(3)
C1 Ir1 P1 88.6(3)
C1 Ir1 C5 89.3(3)
C1 Ir1 C20 90.0(4)
C1 Ir1 C21 112.6(4)
C1 Ir1 C22 149.4(5)
C1 Ir1 C19 103.7(5)
C1 Ir1 C23 138.8(5)
C20 Ir1 P1 133.8(3)
C20 Ir1 C21 35.9(4)
C20 Ir1 C22 61.0(5)
C20 Ir1 C23 61.5(5)
C21 Ir1 P1 104.5(3)
C21 Ir1 C22 37.6(5)
C21 Ir1 C23 61.7(4)
C22 Ir1 P1 104.1(3)
C19 Ir1 P1 163.6(3)
C19 Ir1 C20 37.5(5)
C19 Ir1 C21 61.0(4)
C19 Ir1 C22 60.0(5)
C19 Ir1 C23 35.8(5)
C23 Ir1 P1 132.5(4)
C23 Ir1 C22 36.1(4)
C31 P1 Ir1 111.9(4)
C31 P1 C29 104.0(7)
C31 P1 C30 103.0(7)
C29 P1 Ir1 115.7(5)
C29 P1 C30 101.0(7)
C30 P1 Ir1 119.4(5)
F3 P2 F6 88.5(6)
F1 P2 F6 92.4(6)
F1 P2 F3 179.0(6)
F2 P2 F6 92.1(8)
F2 P2 F3 89.4(8)
F2 P2 F1 90.2(8)
F2 P2 F5 91.1(8)
F5 P2 F6 176.8(7)
F5 P2 F3 91.8(7)
F5 P2 F1 87.3(6)
F4 P2 F6 88.4(8)
F4 P2 F3 87.8(9)
F4 P2 F1 92.6(9)
F4 P2 F2 177.1(10)
F4 P2 F5 88.4(8)
C13 O3 C18 118.6(7)
C6 O2 C17 119.8(7)
C1 O1 C16 122.5(7)
C4 C5 Ir1 120.1(6)
C4 C5 C6 115.4(7)
C6 C5 Ir1 124.0(6)
C4 C9 C10 108.1(7)
C8 C9 C4 118.0(8)
C8 C9 C10 133.8(8)
C5 C4 C9 124.1(7)
C5 C4 C3 129.1(7)
C9 C4 C3 106.7(7)
C15 C3 C4 107.9(7)
C2 C3 C4 123.8(7)
C2 C3 C15 128.0(8)
C14 C15 C3 129.6(8)
C10 C15 C3 108.5(7)
C10 C15 C14 121.8(7)
C13 C14 C15 118.4(8)
O2 C6 C5 115.9(8)
O2 C6 C7 122.7(8)
C5 C6 C7 121.4(7)
O3 C13 C14 124.3(8)
O3 C13 C12 116.1(8)
C14 C13 C12 119.3(8)
C15 C10 C9 108.7(7)
C15 C10 C11 118.8(8)
C11 C10 C9 132.5(8)
O1 C1 Ir1 113.0(6)
O1 C1 C2 119.2(8)
C2 C1 Ir1 127.5(6)
C7 C8 C9 119.7(8)
C8 C7 C6 121.4(8)
C3 C2 C1 121.5(8)
C11 C12 C13 120.5(8)
C12 C11 C10 121.0(8)
C21 C20 Ir1 72.5(6)
C21 C20 C19 107.2(11)
C21 C20 C25 128.2(12)
C19 C20 Ir1 70.1(6)
C19 C20 C25 124.5(12)
C25 C20 Ir1 125.6(10)
C20 C21 Ir1 71.6(6)
C20 C21 C22 107.5(10)
C20 C21 C26 126.7(12)
C22 C21 Ir1 72.1(6)
C22 C21 C26 124.8(12)
C26 C21 Ir1 130.9(9)
C21 C22 Ir1 70.4(6)
C21 C22 C27 124.6(11)
C23 C22 Ir1 71.9(6)
C23 C22 C21 107.9(11)
C23 C22 C27 127.3(13)
C27 C22 Ir1 126.8(9)
C20 C19 Ir1 72.4(6)
C20 C19 C24 131.0(14)
C23 C19 Ir1 74.6(6)
C23 C19 C20 110.4(11)
C23 C19 C24 118.2(14)
C24 C19 Ir1 125.7(9)
C22 C23 Ir1 72.0(6)
C22 C23 C28 122.8(14)
C19 C23 Ir1 69.6(7)
C19 C23 C22 107.0(11)
C19 C23 C28 130.0(13)
C28 C23 Ir1 127.5(8)

loop_
_geom_bond_atom_site_label_1
_geom_bond_atom_site_label_2
_geom_bond_distance
Ir1 P1 2.280(2)
Ir1 C5 2.052(7)
Ir1 C1 1.993(9)
Ir1 C20 2.239(9)
Ir1 C21 2.251(9)
Ir1 C22 2.274(10)
Ir1 C19 2.209(10)
Ir1 C23 2.273(11)
P1 C31 1.788(11)
P1 C29 1.808(11)
P1 C30 1.812(13)
P2 F6 1.559(9)
P2 F3 1.555(9)
P2 F1 1.546(10)
P2 F2 1.525(13)
P2 F5 1.525(11)
P2 F4 1.484(16)
O3 C13 1.361(11)
O3 C18 1.405(13)
O2 C6 1.373(10)
O2 C17 1.404(12)
O1 C1 1.317(10)
O1 C16 1.443(14)
C5 C4 1.366(11)
C5 C6 1.396(12)
C9 C4 1.404(10)
C9 C10 1.464(12)
C9 C8 1.389(12)
C4 C3 1.458(11)
C3 C15 1.437(11)
C3 C2 1.369(11)
C15 C14 1.383(12)
C15 C10 1.370(11)
C14 C13 1.373(11)
C6 C7 1.398(12)
C13 C12 1.418(13)
C10 C11 1.387(11)
C1 C2 1.404(12)
C8 C7 1.338(13)
C12 C11 1.323(13)
C20 C21 1.383(15)
C20 C19 1.430(17)
C20 C25 1.53(2)
C21 C22 1.457(17)
C21 C26 1.506(15)
C22 C23 1.410(16)
C22 C27 1.543(18)
C19 C23 1.379(19)
C19 C24 1.501(18)
C23 C28 1.545(17)
